data_1100904
loop_
_publ_author_name
'Yamada, Junji'
'Fujiki, Michiya'
'Nomura, Kotohiro'

_publ_section_title
;
 A Vanadium(V) Alkylidene Complex Exhibiting Remarkable Catalytic
 Activity for Ring-Opening Metathesis Polymerization (ROMP)
;
_journal_issue 10
_journal_name_full Organometallics
_journal_page_first 2248
_journal_page_last 2250
_journal_paper_doi 10.1021/om0501834
_journal_volume 24
_journal_year 2005
_chemical_formula_moiety 'C23 H43 Cl2 N2 P2 V '
_chemical_formula_sum 'C23 H43 Cl2 N2 P2 V'
_chemical_formula_weight 531.40
_chemical_melting_point ?
_space_group_IT_number 15
_space_group_name_Hall '-C 2yc'
_space_group_name_H-M_alt 'C 1 2/c 1'
_symmetry_cell_setting monoclinic
_symmetry_Int_Tables_number 15
_symmetry_space_group_name_Hall '-C 2yc'
_symmetry_space_group_name_H-M 'C 1 2/c 1'
_cell_angle_alpha 90
_cell_angle_beta 109.683(3)
_cell_angle_gamma 90
_cell_formula_units_Z 8
_cell_length_a 29.520(3)
_cell_length_b 10.9241(5)
_cell_length_c 18.578(1)
_cell_measurement_reflns_used 20367
_cell_measurement_temperature 243.1
_cell_measurement_theta_max 27.5
_cell_measurement_theta_min 1.5
_cell_volume 5641.0(7)
_diffrn_detector_area_resol_mean 10.00
_diffrn_measured_fraction_theta_full 0.9966
_diffrn_measured_fraction_theta_max 0.9966
_diffrn_measurement_device_type 'Rigaku RAXIS-RAPID'
_diffrn_measurement_method \w
_diffrn_radiation_type 'Mo K\a'
_diffrn_radiation_wavelength 0.7107
_diffrn_reflns_av_R_equivalents ?
_diffrn_reflns_limit_h_max 38
_diffrn_reflns_limit_h_min 0
_diffrn_reflns_limit_k_max 14
_diffrn_reflns_limit_k_min 0
_diffrn_reflns_limit_l_max 22
_diffrn_reflns_limit_l_min -24
_diffrn_reflns_number 6789
_diffrn_reflns_theta_full 27.48
_diffrn_reflns_theta_max 27.48
_exptl_absorpt_coefficient_mu 0.667
_exptl_absorpt_correction_T_max 0.917
_exptl_absorpt_correction_T_min 0.917
_exptl_absorpt_correction_type multi-scan
_exptl_absorpt_process_details
;
    Higashi, T. (1995). Program for Absorption Correction.
    Rigaku Corporation, Tokyo, Japan.
;
_exptl_crystal_colour red
_exptl_crystal_density_diffrn 1.251
_exptl_crystal_density_meas ?
_exptl_crystal_density_method 'not measured'
_exptl_crystal_description block
_exptl_crystal_F_000 2256.00
_exptl_crystal_size_max 0.33
_exptl_crystal_size_mid 0.33
_exptl_crystal_size_min 0.13
_refine_diff_density_max 0.64
_refine_diff_density_min -0.32
_refine_ls_extinction_coef ?
_refine_ls_extinction_method none
_refine_ls_goodness_of_fit_ref 1.094
_refine_ls_hydrogen_treatment refall
_refine_ls_number_parameters 347
_refine_ls_number_reflns 4052
_refine_ls_R_factor_gt 0.0430
_refine_ls_shift/su_max 0.0000
_refine_ls_structure_factor_coef F
_refine_ls_weighting_details
;
    Chebychev polynomial with 3 parameters (Carruthers & Watkin, 1979)
    0.1433    0.1257    0.0305
;
_refine_ls_weighting_scheme calc
_refine_ls_wR_factor_ref 0.0480
_reflns_number_gt 4052
_reflns_number_total 6448
_reflns_threshold_expression F^2^>2.0\s(F^2^)
_cod_original_formula_sum 'C23 H43 Cl2 N2 P2 V '
_cod_database_code 1100904

loop_
_symmetry_equiv_pos_site_id
_symmetry_equiv_pos_as_xyz
1 +X,+Y,+Z
2 -X,+Y,1/2-Z
3 -X,-Y,-Z
4 +X,-Y,1/2+Z
5 1/2+X,1/2+Y,+Z
6 1/2-X,1/2+Y,1/2-Z
7 1/2-X,1/2-Y,-Z
8 1/2+X,1/2-Y,1/2+Z

loop_
_atom_site_label
_atom_site_type_symbol
_atom_site_fract_x
_atom_site_fract_y
_atom_site_fract_z
_atom_site_U_iso_or_equiv
_atom_site_adp_type
_atom_site_occupancy
_atom_site_symmetry_multiplicity
_atom_site_calc_flag
_atom_site_refinement_flags
_atom_site_disorder_assembly
_atom_site_disorder_group
V(1) V 0.61663(1) 0.20092(4) 0.58471(2) 0.0292(1) Uani 1.00 1 d . . .
Cl(1) Cl 0.56840(2) 0.04786(6) 0.50503(4) 0.0424(2) Uani 1.00 1 d . . .
Cl(2) Cl 0.64000(3) 0.32338(7) 0.69690(4) 0.0444(2) Uani 1.00 1 d . . .
P(1) P 0.60019(3) 0.04666(7) 0.68304(4) 0.0426(2) Uani 1.00 1 d . . .
P(2) P 0.53576(2) 0.27008(6) 0.58667(4) 0.0368(2) Uani 1.00 1 d . . .
N(1) N 0.61361(8) 0.3074(2) 0.5182(1) 0.0339(5) Uani 1.00 1 d . . .
N(2) N 0.67579(8) 0.1308(2) 0.5990(1) 0.0357(5) Uani 1.00 1 d . . .
C(1) C 0.60587(9) 0.3965(3) 0.4633(2) 0.0381(7) Uani 1.00 1 d . . .
C(2) C 0.5836(1) 0.3662(3) 0.3854(2) 0.0496(9) Uani 1.00 1 d . . .
C(3) C 0.5770(1) 0.4571(4) 0.3315(2) 0.063(1) Uani 1.00 1 d . . .
C(4) C 0.5917(1) 0.5743(4) 0.3523(2) 0.071(1) Uani 1.00 1 d . . .
C(5) C 0.6130(1) 0.6039(3) 0.4278(3) 0.063(1) Uani 1.00 1 d . . .
C(6) C 0.6209(1) 0.5173(3) 0.4852(2) 0.0461(8) Uani 1.00 1 d . . .
C(7) C 0.5683(2) 0.2384(4) 0.3612(2) 0.072(1) Uani 1.00 1 d . . .
C(8) C 0.6452(2) 0.5504(3) 0.5665(3) 0.062(1) Uani 1.00 1 d . . .
C(9) C 0.7171(1) 0.0906(3) 0.6089(2) 0.0387(7) Uani 1.00 1 d . . .
C(10) C 0.7231(1) -0.0198(3) 0.5611(2) 0.0544(9) Uani 1.00 1 d . . .
C(11) C 0.6762(2) -0.0552(7) 0.5054(4) 0.138(2) Uani 1.00 1 d . . .
C(12) C 0.7541(3) 0.0148(7) 0.5128(5) 0.154(4) Uani 1.00 1 d . . .
C(13) C 0.7469(3) -0.1244(4) 0.6096(3) 0.120(2) Uani 1.00 1 d . . .
C(14) C 0.7591(1) 0.1533(3) 0.6719(2) 0.062(1) Uani 1.00 1 d . . .
C(15) C 0.7527(1) 0.2892(4) 0.6661(3) 0.073(1) Uani 1.00 1 d . . .
C(16) C 0.8091(2) 0.1185(7) 0.6801(5) 0.154(3) Uani 1.00 1 d . . .
C(17) C 0.7522(3) 0.1159(5) 0.7483(3) 0.114(2) Uani 1.00 1 d . . .
C(18) C 0.6271(2) 0.0659(4) 0.7857(2) 0.071(1) Uani 1.00 1 d . . .
C(19) C 0.6083(2) -0.1152(3) 0.6737(2) 0.066(1) Uani 1.00 1 d . . .
C(20) C 0.5353(1) 0.0558(3) 0.6657(2) 0.058(1) Uani 1.00 1 d . . .
C(21) C 0.5186(1) 0.1872(3) 0.6587(2) 0.059(1) Uani 1.00 1 d . . .
C(22) C 0.4853(1) 0.2515(3) 0.4995(2) 0.0519(8) Uani 1.00 1 d . . .
C(23) C 0.5301(1) 0.4293(3) 0.6080(2) 0.057(1) Uani 1.00 1 d . . .
H(1) H 0.5619 0.4379 0.2790 0.079 Uiso 1.00 1 c R . .
H(2) H 0.5871 0.6356 0.3142 0.089 Uiso 1.00 1 c R . .
H(3) H 0.6228 0.6859 0.4414 0.079 Uiso 1.00 1 c R . .
H(4) H 0.554(2) 0.231(5) 0.303(3) 0.10(2) Uiso 1.00 1 c . . .
H(5) H 0.5957 0.1863 0.3772 0.085 Uiso 1.00 1 c R . .
H(6) H 0.5456 0.2123 0.3840 0.085 Uiso 1.00 1 c R . .
H(7) H 0.630(2) 0.539(4) 0.593(3) 0.08(2) Uiso 1.00 1 c . . .
H(8) H 0.6709 0.4951 0.5888 0.073 Uiso 1.00 1 c R . .
H(9) H 0.6574 0.6314 0.5697 0.073 Uiso 1.00 1 c R . .
H(10) H 0.683(2) -0.122(6) 0.473(4) 0.14(2) Uiso 1.00 1 c . . .
H(11) H 0.6566 -0.0863 0.5325 0.154 Uiso 1.00 1 c R . .
H(12) H 0.6612 0.0144 0.4766 0.154 Uiso 1.00 1 c R . .
H(13) H 0.7344 0.0457 0.4646 0.211 Uiso 1.00 1 c R . .
H(14) H 0.7711 -0.0551 0.5052 0.211 Uiso 1.00 1 c R . .
H(15) H 0.7764 0.0760 0.5391 0.211 Uiso 1.00 1 c R . .
H(17) H 0.7256 -0.1583 0.6330 0.133 Uiso 1.00 1 c R . .
H(19) H 0.776(2) 0.328(5) 0.700(3) 0.11(2) Uiso 1.00 1 c . . .
H(20) H 0.7524 0.3140 0.6169 0.083 Uiso 1.00 1 c R . .
H(21) H 0.7232 0.3119 0.6725 0.083 Uiso 1.00 1 c R . .
H(22) H 0.815(2) 0.037(6) 0.677(4) 0.14(2) Uiso 1.00 1 c . . .
H(23) H 0.8142 0.1404 0.6339 0.168 Uiso 1.00 1 c R . .
H(24) H 0.8314 0.1612 0.7216 0.168 Uiso 1.00 1 c R . .
H(25) H 0.778(2) 0.151(5) 0.798(3) 0.11(2) Uiso 1.00 1 c . . .
H(26) H 0.7226 0.1474 0.7499 0.118 Uiso 1.00 1 c R . .
H(27) H 0.7520 0.0291 0.7515 0.118 Uiso 1.00 1 c R . .
H(28) H 0.614(2) 0.007(4) 0.815(3) 0.09(1) Uiso 1.00 1 c . . .
H(29) H 0.6608 0.0530 0.8007 0.082 Uiso 1.00 1 c R . .
H(30) H 0.6209 0.1465 0.7993 0.082 Uiso 1.00 1 c R . .
H(31) H 0.595(1) -0.135(4) 0.622(2) 0.07(1) Uiso 1.00 1 c . . .
H(32) H 0.6414 -0.1355 0.6960 0.076 Uiso 1.00 1 c R . .
H(33) H 0.5903 -0.1586 0.6992 0.076 Uiso 1.00 1 c R . .
H(34) H 0.527(2) 0.018(4) 0.711(3) 0.09(1) Uiso 1.00 1 c . . .
H(35) H 0.5184 0.0143 0.6195 0.071 Uiso 1.00 1 c R . .
H(36) H 0.5330 0.2260 0.7068 0.076 Uiso 1.00 1 c R . .
H(37) H 0.4846 0.1896 0.6454 0.076 Uiso 1.00 1 c R . .
H(38) H 0.459(2) 0.283(4) 0.506(2) 0.07(1) Uiso 1.00 1 c . . .
H(39) H 0.4899 0.3029 0.4612 0.058 Uiso 1.00 1 c R . .
H(40) H 0.4834 0.1686 0.4832 0.058 Uiso 1.00 1 c R . .
H(41) H 0.537(1) 0.481(4) 0.568(2) 0.07(1) Uiso 1.00 1 c . . .
H(42) H 0.4986 0.4439 0.6090 0.068 Uiso 1.00 1 c R . .
H(43) H 0.5530 0.4483 0.6565 0.068 Uiso 1.00 1 c R . .
H(16) H 0.7547 -0.1848 0.5789 0.133 Uiso 1.00 1 c R . .
H(18) H 0.7754 -0.0971 0.6479 0.133 Uiso 1.00 1 c R . .

loop_
_atom_type_symbol
_atom_type_description
_atom_type_scat_dispersion_real
_atom_type_scat_dispersion_imag
_atom_type_scat_source
C C 0.003 0.002
;
International Tables for Crystallography
(1992, Vol. C, Tables 4.2.6.8 and 6.1.1.4)
;
H H 0.000 0.000
;
International Tables for Crystallography
(1992, Vol. C, Table 6.1.1.4)
;
Cl Cl 0.148 0.159
;
International Tables for Crystallography
(1992, Vol. C, Tables 4.2.6.8 and 6.1.1.4)
;
N N 0.006 0.003
;
International Tables for Crystallography
(1992, Vol. C, Tables 4.2.6.8 and 6.1.1.4)
;
P P 0.102 0.094
;
International Tables for Crystallography
(1992, Vol. C, Tables 4.2.6.8 and 6.1.1.4)
;
V V 0.300 0.529
;
International Tables for Crystallography
(1992, Vol. C, Tables 4.2.6.8 and 6.1.1.4)
;
